data_2019330
loop_
_publ_author_name
'Currao, A.'

_publ_section_title
;
 Ba4Ti12O27: Rietveld refinement using X-ray powder diffraction data
;
_journal_issue 1
_journal_name_full 'Acta Crystallographica Section C Crystal Structure Communications'
_journal_page_first 2
_journal_paper_doi 10.1107/S0108270198010919
_journal_volume 55
_journal_year 1999
_chemical_formula_moiety 'Ba4 Ti12 O27'
_chemical_formula_structural 'Ba4 Ti12 O27'
_chemical_formula_sum 'Ba4 O27 Ti12'
_chemical_formula_weight 1555.85
_chemical_name_systematic
;
barium titanate
;
_space_group_IT_number 12
_symmetry_cell_setting monoclinic
_symmetry_space_group_name_Hall '-C 2y'
_symmetry_space_group_name_H-M 'C 1 2/m 1'
_audit_creation_method 'manual editing of rietform.cif file'
_cell_angle_alpha 90
_cell_angle_beta 109.1847(5)
_cell_angle_gamma 90
_cell_formula_units_Z 4
_cell_length_a 19.8165(2)
_cell_length_b 11.44680(10)
_cell_length_c 9.92080(10)
_cell_measurement_temperature 293
_cell_volume 2125.41(4)
_computing_cell_refinement 'PC-Rietveld Plus (Philips Electronics, 1993)'
_computing_data_collection 'PC-APD (Philips Electronics, 1997)'
_computing_data_reduction 'PC-Rietveld Plus (Philips Electronics, 1993)'
_computing_molecular_graphics 'ATOMS (Dowty, 1997)'
_computing_structure_refinement 'PC-Rietveld Plus (Philips Electronics, 1993)'
_diffrn_ambient_temperature 293
_diffrn_measurement_device
;
                                     X'Pert (Philips, 1997)
;
_diffrn_measurement_method \q/2\q
_diffrn_radiation_monochromator 'curved graphite'
_diffrn_radiation_source 'copper x-ray tube'
_diffrn_radiation_wavelength 1.54056
_exptl_absorpt_correction_type none
_exptl_crystal_density_diffrn 4.862
_exptl_crystal_density_method 'not measured'
_refine_ls_extinction_method none
_refine_ls_goodness_of_fit_all 1.541
_refine_ls_goodness_of_fit_obs 1.541
_refine_ls_hydrogen_treatment none
_refine_ls_number_constraints 0
_refine_ls_number_parameters 90
_refine_ls_number_restraints 0
_refine_ls_restrained_S_all 1.541
_refine_ls_restrained_S_obs 1.541
_refine_ls_shift/esd_max 0.01
_refine_ls_structure_factor_coef Inet
_refine_ls_weighting_scheme sigma
_cod_data_source_file br1212sup1.cif
_cod_data_source_block Ba4Ti12O27
_cod_original_formula_sum 'Ba4 Ti12 O27'
_cod_database_code 2019330

loop_
_symmetry_equiv_pos_as_xyz
x,y,z
-x,y,-z
-x,-y,-z
x,-y,z
1/2+x,1/2+y,z
1/2-x,1/2+y,-z
1/2-x,1/2-y,-z
1/2+x,1/2-y,z

loop_
_atom_site_label
_atom_site_fract_x
_atom_site_fract_y
_atom_site_fract_z
_atom_site_U_iso_or_equiv
_atom_site_thermal_displace_type
_atom_site_occupancy
Ba1 0.06490(10) 0.27420(10) 0.2154(2) 0.0070(3) Uiso 1
Ba2 0.07450(10) 0 0.7123(2) 0.0054(5) Uiso 1
Ba3 0.20320(10) 0 0.1265(2) 0.0058(5) Uiso 1
Ti1 0.2461(2) 0.6328(3) 0.2142(4) 0.0049(3) Uiso 1
Ti2 0.3680(2) 0.8609(4) 0.3397(4) 0.0049(3) Uiso 1
Ti3 0.3775(2) 0.2582(3) 0.0816(4) 0.0049(3) Uiso 1
Ti4 0.1118(3) 0 0.3897(5) 0.0049(3) Uiso 1
Ti5 0.2636(2) 0 0.5166(6) 0.0049(3) Uiso 1
Ti6 0.3879(3) 0 0.0784(6) 0.0049(3) Uiso 1
Ti7 0 0.2319(5) 0.5 0.0049(3) Uiso 1
Ti8 0.25 0.25 0.5 0.0049(3) Uiso 1
Ti9 0 0.5 0.5 0.0049(3) Uiso 1
Ti10 0 0 0 0.0049(3) Uiso 1
O1 0.0574(7) 0.1210(10) 0.4370(10) 0.0024(5) Uiso 1
O2 0.0607(7) 0.6310(10) 0.4650(10) 0.0024(5) Uiso 1
O3 0.1784(7) 0.2530(10) 0.116(2) 0.0024(5) Uiso 1
O4 0.1851(6) 0.1150(10) 0.3920(10) 0.0024(5) Uiso 1
O5 0.1911(6) 0.6350(10) 0.3680(10) 0.0024(5) Uiso 1
O6 0.3037(7) 0.7490(10) 0.357(2) 0.0024(5) Uiso 1
O7 0.3119(6) 0.3700(10) 0.1230(10) 0.0024(5) Uiso 1
O8 0.3274(6) 0.1260(10) 0.1350(10) 0.0024(5) Uiso 1
O9 0.4385(7) 0.1280(10) 0.0560(10) 0.0024(5) Uiso 1
O10 0.4326(7) 0.2500(10) 0.3060(10) 0.0024(5) Uiso 1
O11 0.4405(7) 0.3720(10) 0.0530(10) 0.0024(5) Uiso 1
O12 0.0680(10) 0 0.196(2) 0.0024(5) Uiso 1
O13 0.2030(9) 0 0.655(2) 0.0024(5) Uiso 1
O14 0.3148(9) 0 0.386(2) 0.0024(5) Uiso 1
O15 0.3130(10) 0 0.885(2) 0.0024(5) Uiso 1
O16 0.4290(10) 0 0.304(2) 0.0024(5) Uiso 1

loop_
_atom_type_symbol
_atom_type_description
_atom_type_scat_dispersion_real
_atom_type_scat_dispersion_imag
_atom_type_scat_source
Ba Ba -1.334 8.460 'International Tables for Crystallography (Vol. IV)'
Ti Ti 0.189 1.807 'International Tables for Crystallography (Vol. IV)'
O O 0.047 0.032 'International Tables for Crystallography (Vol. IV)'

loop_
_diffrn_radiation_type
'Cu K\a~1~'
a1
1.54439

loop_
_geom_angle_atom_site_label_1
_geom_angle_atom_site_label_2
_geom_angle_atom_site_label_3
_geom_angle_site_symmetry_1
_geom_angle_site_symmetry_3
_geom_angle
_geom_angle_publ_flag
O7 Ti1 O3 . . 105.0(5) no
O7 Ti1 O15 . . 98.2(6) no
O7 Ti1 O6 . . 91.6(5) no
O7 Ti1 O13 . . 90.9(6) no
O7 Ti1 O5 . . 165.8(6) no
O3 Ti1 O15 . . 94.2(5) no
O3 Ti1 O6 . . 92.8(5) no
O3 Ti1 O13 . . 163.8(5) no
O3 Ti1 O5 . . 85.4(5) no
O15 Ti1 O6 . . 166.1(5) no
O15 Ti1 O13 . . 80.2(5) no
O15 Ti1 O5 . . 90.5(5) no
O6 Ti1 O13 . . 89.9(4) no
O6 Ti1 O5 . . 78.1(5) no
O13 Ti1 O5 . . 79.5(5) no
O6 Ti2 O10 . . 94.3(5) no
O6 Ti2 O8 . . 95.1(5) no
O6 Ti2 O2 . . 103.4(5) no
O6 Ti2 O14 . . 95.6(5) no
O6 Ti2 O16 . . 172.4(6) no
O10 Ti2 O8 . . 86.5(5) no
O10 Ti2 O2 . . 84.1(5) no
O10 Ti2 O14 . . 169.4(5) no
O10 Ti2 O16 . . 91.3(5) no
O8 Ti2 O2 . . 159.8(5) no
O8 Ti2 O14 . . 96.2(5) no
O8 Ti2 O16 . . 80.2(6) no
O2 Ti2 O14 . . 90.1(6) no
O2 Ti2 O16 . . 82.2(6) no
O14 Ti2 O16 . . 79.1(5) no
O11 Ti3 O3 . . 94.7(5) no
O11 Ti3 O7 . . 95.6(5) no
O11 Ti3 O8 . . 169.6(6) no
O11 Ti3 O9 . . 92.2(5) no
O11 Ti3 O10 . . 92.8(4) no
O3 Ti3 O7 . . 93.4(5) no
O3 Ti3 O8 . . 93.1(5) no
O3 Ti3 O9 . . 89.5(5) no
O3 Ti3 O10 . . 172.4(4) no
O7 Ti3 O8 . . 90.9(5) no
O7 Ti3 O9 . . 171.4(4) no
O7 Ti3 O10 . . 87.4(4) no
O8 Ti3 O9 . . 80.9(5) no
O8 Ti3 O10 . . 79.4(4) no
O9 Ti3 O10 . . 88.8(4) no
O12 Ti4 O1 . . 98.4(5) yes
O12 Ti4 O1 . 4_555 98.4(5) yes
O12 Ti4 O4 . . 96.2(5) yes
O12 Ti4 O4 . 4_555 96.2(5) yes
O12 Ti4 O13 . . 166.7(7) yes
O1 Ti4 O1 4_555 . 93.8(5) yes
O1 Ti4 O4 4_555 4_555 88.9(5) yes
O1 Ti4 O4 4_555 . 164.7(5) yes
O1 Ti4 O13 4_555 . 90.7(4) yes
O1 Ti4 O4 . 4_555 164.7(5) yes
O1 Ti4 O4 . . 88.9(5) yes
O1 Ti4 O13 . . 90.7(4) yes
O4 Ti4 O4 4_555 . 84.7(5) yes
O4 Ti4 O13 . . 74.2(4) yes
O4 Ti4 O13 . . 74.2(4) yes
O14 Ti5 O5 . . 98.8(5) no
O14 Ti5 O5 . . 98.8(5) no
O14 Ti5 O4 . . 93.3(5) no
O14 Ti5 O4 . . 93.3(5) no
O14 Ti5 O13 . . 177.8(6) no
O5 Ti5 O5 . . 104.5(5) no
O5 Ti5 O4 . . 87.5(4) no
O5 Ti5 O4 . . 161.4(5) no
O5 Ti5 O13 . . 82.5(4) no
O5 Ti5 O4 . . 161.4(5) no
O5 Ti5 O4 . . 87.5(4) no
O5 Ti5 O13 . . 82.5(4) no
O4 Ti5 O4 . . 77.7(4) no
O4 Ti5 O13 . . 85.0(4) no
O4 Ti5 O13 . . 85.0(4) no
O9 Ti6 O9 . . 106.3(6) no
O9 Ti6 O15 . . 98.4(5) no
O9 Ti6 O8 . . 82.3(5) no
O9 Ti6 O8 . . 168.9(4) no
O9 Ti6 O16 . . 95.5(4) no
O9 Ti6 O15 . . 98.4(4) no
O9 Ti6 O8 . . 168.9(4) no
O9 Ti6 O8 . . 82.3(5) no
O9 Ti6 O16 . . 95.5(4) no
O15 Ti6 O8 . . 87.0(5) no
O15 Ti6 O8 . . 87.0(5) no
O15 Ti6 O16 . . 156.6(7) no
O8 Ti6 O8 . . 88.4(4) no
O8 Ti6 O16 . . 76.4(4) no
O8 Ti6 O16 . . 76.4(4) no
O1 Ti7 O1 . . 98.8(5) no
O1 Ti7 O10 . . 95.8(5) no
O1 Ti7 O10 . . 91.9(4) no
O1 Ti7 O2 . . 168.9(4) no
O1 Ti7 O2 . . 90.1(5) no
O1 Ti7 O10 . . 91.9(4) no
O1 Ti7 O10 . . 95.8(5) no
O1 Ti7 O2 . . 90.1(5) no
O1 Ti7 O2 . . 168.9(4) no
O10 Ti7 O10 . . 168.1(3) no
O10 Ti7 O2 . . 90.2(5) no
O10 Ti7 O2 . . 80.7(5) no
O10 Ti7 O2 . . 80.7(5) no
O10 Ti7 O2 . . 90.2(5) no
O2 Ti7 O2 . . 81.7(5) no
O5 Ti8 O5 . . 180.0(8) no
O5 Ti8 O6 . . 97.8(4) no
O5 Ti8 O6 . . 82.2(4) no
O5 Ti8 O4 . . 91.4(5) no
O5 Ti8 O4 . . 88.6(5) no
O5 Ti8 O6 . . 82.2(4) no
O5 Ti8 O6 . . 97.8(4) no
O5 Ti8 O4 . . 88.6(5) no
O5 Ti8 O4 . . 91.4(5) no
O6 Ti8 O6 . . 180.0(7) no
O6 Ti8 O4 . . 88.7(5) no
O6 Ti8 O4 . . 91.3(5) no
O6 Ti8 O4 . . 91.3(5) no
O6 Ti8 O4 . . 88.7(5) no
O4 Ti8 O4 . . 180.0(7) no
O16 Ti9 O16 . . 180.0(8) no
O16 Ti9 O2 . . 83.9(5) no
O16 Ti9 O2 . . 96.1(5) no
O16 Ti9 O2 . . 96.1(5) no
O16 Ti9 O2 . . 83.9(5) no
O16 Ti9 O2 . . 96.1(5) no
O16 Ti9 O2 . . 83.9(5) no
O16 Ti9 O2 . . 83.9(5) no
O16 Ti9 O2 . . 96.1(5) no
O2 Ti9 O2 . . 180.0(8) no
O2 Ti9 O2 . . 84.0(5) no
O2 Ti9 O2 . . 96.0(5) no
O2 Ti9 O2 . . 96.0(5) no
O2 Ti9 O2 . . 84.0(5) no
O2 Ti9 O2 . . 180.0(8) no
O12 Ti10 O12 . . 180.0(8) no
O12 Ti10 O11 . . 89.4(5) no
O12 Ti10 O11 . . 89.4(5) no
O12 Ti10 O11 . . 90.6(5) no
O12 Ti10 O11 . . 90.6(5) no
O12 Ti10 O11 . . 90.6(5) no
O12 Ti10 O11 . . 90.6(5) no
O12 Ti10 O11 . . 89.4(5) no
O12 Ti10 O11 . . 89.4(5) no
O11 Ti10 O11 . . 91.0(5) no
O11 Ti10 O11 . . 89.0(5) no
O11 Ti10 O11 . . 180.0(7) no
O11 Ti10 O11 . . 180.0(7) no
O11 Ti10 O11 . . 89.0(5) no
O11 Ti10 O11 . . 91.0(5) no

loop_
_geom_bond_atom_site_label_1
_geom_bond_atom_site_label_2
_geom_bond_site_symmetry_2
_geom_bond_distance
_geom_bond_publ_flag
Ba1 O5 . 2.670(10) no
Ba1 O9 . 2.730(10) no
Ba1 O2 . 2.730(10) no
Ba1 O3 . 2.750(10) no
Ba1 O1 . 2.840(10) no
Ba1 O9 . 2.900(10) no
Ba1 O11 . 2.980(10) no
Ba1 O10 . 3.050(10) no
Ba1 O4 . 3.050(10) no
Ba1 O11 . 3.120(10) no
Ba1 O12 . 3.1460(10) no
Ba1 Ti7 . 3.499(2) no
Ba2 O7 . 2.740(10) no
Ba2 O7 . 2.740(10) no
Ba2 O13 . 2.78(2) no
Ba2 O11 . 2.850(10) no
Ba2 O11 . 2.850(10) no
Ba2 O10 . 2.860(10) no
Ba2 O10 . 2.860(10) no
Ba2 O1 . 2.900(10) no
Ba2 O1 . 2.900(10) no
Ba2 O1 . 2.990(10) no
Ba2 O1 . 2.990(10) no
Ba2 O12 . 3.24(2) no
Ba2 Ti3 . 3.387(3) no
Ba2 Ti3 . 3.387(3) no
Ba2 Ti7 . 3.409(4) no
Ba2 Ti7 . 3.409(4) no
Ba2 Ti4 . 3.493(5) no
Ba3 O14 . 2.79(2) no
Ba3 O7 . 2.820(10) no
Ba3 O7 . 2.820(10) no
Ba3 O8 . 2.830(10) no
Ba3 O8 . 2.830(10) no
Ba3 O3 . 2.930(10) no
Ba3 O3 . 2.930(10) no
Ba3 O12 . 2.98(2) no
Ba3 O4 . 3.070(10) no
Ba3 O4 . 3.070(10) no
Ba3 O11 . 3.180(10) no
Ba3 O11 . 3.180(10) no
Ti1 O7 . 1.810(10) no
Ti1 O3 . 1.900(10) no
Ti1 O15 . 1.970(10) no
Ti1 O6 . 2.000(10) no
Ti1 O13 . 2.040(10) no
Ti1 O5 . 2.150(10) no
Ti1 Ti1 . 3.040(5) no
Ti1 Ti8 . 3.114(3) no
Ti1 Ti5 . 3.134(4) no
Ti1 O8 . 3.290(10) no
Ti1 O8 . 3.410(10) no
Ti1 Ti3 . 3.456(4) no
Ti1 Ti2 . 3.496(5) no
Ti2 O6 . 1.860(10) no
Ti2 O10 . 1.910(10) no
Ti2 O8 . 1.920(10) no
Ti2 O2 . 1.990(10) no
Ti2 O14 . 2.040(10) no
Ti2 O16 . 2.090(10) no
Ti2 Ti3 . 2.961(4) no
Ti2 Ti7 . 2.970(4) no
Ti2 Ti9 . 3.029(4) no
Ti2 Ti6 . 3.175(4) no
Ti2 Ti2 . 3.185(6) no
Ti2 O7 . 3.360(10) no
Ti2 O5 . 3.460(10) no
Ti2 Ti8 . 3.472(3) no
Ti2 Ti1 . 3.496(5) no
Ti3 O11 . 1.890(10) no
Ti3 O3 . 1.910(10) no
Ti3 O7 . 1.960(10) no
Ti3 O8 . 1.980(10) no
Ti3 O9 . 1.990(10) no
Ti3 O10 . 2.130(10) no
Ti3 Ti2 . 2.961(4) no
Ti3 Ti6 . 2.963(3) no
Ti3 Ba2 . 3.387(3) no
Ti3 Ti1 . 3.456(4) no
Ti3 O6 . 3.500(10) no
Ti4 O12 . 1.83(2) yes
Ti4 O1 . 1.910(10) yes
Ti4 O1 4_555 1.910(10) yes
Ti4 O4 . 1.950(10) yes
Ti4 O4 4_555 1.950(10) yes
Ti4 O13 . 2.660(10) yes
Ti4 Ti5 . 2.853(6) no
Ti4 Ba2 . 3.493(5) no
Ti5 O14 . 1.89(2) yes
Ti5 O5 7_556 1.960(10) yes
Ti5 O5 6_546 1.960(10) yes
Ti5 O4 . 2.100(10) yes
Ti5 O4 4_555 2.100(10) yes
Ti5 O13 . 2.100(10) yes
Ti5 Ti4 . 2.853(6) no
Ti5 Ti8 . 2.8739(4) no
Ti5 Ti8 . 2.8739(4) no
Ti5 Ti1 . 3.133(4) no
Ti5 Ti1 . 3.133(3) no
Ti5 O15 . 3.46(2) no
Ti5 O6 . 3.500(10) no
Ti5 O6 . 3.500(10) no
Ti6 O9 . 1.830(10) no
Ti6 O9 . 1.830(10) no
Ti6 O15 . 2.01(2) no
Ti6 O8 . 2.070(10) no
Ti6 O8 . 2.070(10) no
Ti6 O16 . 2.12(2) no
Ti6 Ti3 . 2.963(3) no
Ti6 Ti3 . 2.963(3) no
Ti6 Ti2 . 3.175(4) no
Ti6 Ti2 . 3.175(4) no
Ti6 O3 . 3.430(10) no
Ti6 O3 . 3.430(10) no
Ti7 O1 . 1.930(10) no
Ti7 O1 . 1.930(10) no
Ti7 O10 . 1.960(10) no
Ti7 O10 . 1.960(10) no
Ti7 O2 . 2.070(10) no
Ti7 O2 . 2.070(10) no
Ti7 Ti2 . 2.970(4) no
Ti7 Ti2 . 2.970(4) no
Ti7 Ti9 . 3.069(5) no
Ti7 Ba2 . 3.409(4) no
Ti7 Ba2 . 3.409(4) no
Ti7 Ba1 . 3.499(2) no
Ti7 Ba1 . 3.499(2) no
Ti8 O5 . 1.950(10) no
Ti8 O5 . 1.950(10) no
Ti8 O6 . 2.030(10) no
Ti8 O6 . 2.030(10) no
Ti8 O4 . 2.070(10) no
Ti8 O4 . 2.070(10) no
Ti8 Ti5 . 2.8739(4) no
Ti8 Ti5 . 2.8739(4) no
Ti8 Ti1 . 3.114(3) no
Ti8 Ti1 . 3.114(3) no
Ti8 Ti2 . 3.472(3) no
Ti8 Ti2 . 3.472(3) no
Ti8 O14 . 3.475(9) no
Ti8 O14 . 3.475(9) no
Ti9 O16 . 1.99(2) no
Ti9 O16 . 1.99(2) no
Ti9 O2 . 2.020(10) no
Ti9 O2 . 2.020(10) no
Ti9 O2 . 2.020(10) no
Ti9 O2 . 2.020(10) no
Ti9 Ti2 . 3.029(4) no
Ti9 Ti2 . 3.029(4) no
Ti9 Ti2 . 3.029(4) no
Ti9 Ti2 . 3.029(4) no
Ti9 Ti7 . 3.069(5) no
Ti9 Ti7 . 3.069(5) no
Ti9 O10 . 3.470(10) no
Ti9 O10 . 3.470(10) no
Ti9 O10 . 3.470(10) no
Ti9 O10 . 3.470(10) no
Ti9 O14 . 3.47(2) no
Ti9 O14 . 3.47(2) no
Ti10 O12 . 1.96(2) no
Ti10 O12 . 1.96(2) no
Ti10 O11 . 2.060(10) no
Ti10 O11 . 2.060(10) no
Ti10 O11 . 2.060(10) no
Ti10 O11 . 2.060(10) no
O1 Ti4 . 1.910(10) no
O1 Ti7 . 1.930(10) no
O1 O4 . 2.71(2) no
O1 O1 . 2.80(2) no
O1 O10 . 2.80(2) no
O1 O2 . 2.83(2) no
O1 O12 . 2.84(2) no
O1 Ba1 . 2.840(10) no
O1 O10 . 2.890(10) no
O1 Ba2 . 2.900(10) no
O1 O1 . 2.94(2) no
O1 Ba2 . 2.990(10) no
O1 O6 . 3.19(2) no
O1 O13 . 3.30(2) no
O2 Ti2 . 1.990(10) no
O2 Ti9 . 2.020(10) no
O2 Ti7 . 2.070(10) no
O2 O10 . 2.61(2) no
O2 O16 . 2.68(2) no
O2 O2 . 2.710(10) no
O2 Ba1 . 2.730(10) no
O2 O1 . 2.83(2) no
O2 O14 . 2.85(2) no
O2 O10 . 2.86(2) no
O2 O16 . 2.98(2) no
O2 O2 . 3.01(2) no
O2 O6 . 3.02(2) no
O2 O5 . 3.04(2) no
O3 Ti1 . 1.900(10) no
O3 Ti3 . 1.910(10) no
O3 O9 . 2.75(2) no
O3 Ba1 . 2.750(10) no
O3 O5 . 2.750(10) no
O3 O11 . 2.79(2) no
O3 O7 . 2.820(10) no
O3 O8 . 2.820(10) no
O3 O6 . 2.83(2) no
O3 O15 . 2.830(10) no
O3 Ba3 . 2.930(10) no
O3 O7 . 2.95(2) no
O3 O4 . 3.130(10) no
O3 O8 . 3.24(2) no
O3 Ti6 . 3.430(10) no
O4 Ti4 . 1.950(10) no
O4 Ti8 . 2.070(10) no
O4 Ti5 . 2.100(10) no
O4 O4 . 2.64(2) no
O4 O1 . 2.71(2) no
O4 O5 . 2.81(2) no
O4 O12 . 2.82(2) no
O4 O13 . 2.84(2) no
O4 O6 . 2.870(10) no
O4 O5 . 2.88(2) no
O4 O14 . 2.91(2) no
O4 O6 . 2.93(2) no
O4 Ba1 . 3.050(10) no
O4 Ba3 . 3.070(10) no
O4 O3 . 3.130(10) no
O5 Ti8 . 1.950(10) no
O5 Ti5 . 1.96(2) no
O5 Ti1 . 2.15(2) no
O5 O6 . 2.62(2) no
O5 Ba1 . 2.670(10) no
O5 O13 . 2.69(2) no
O5 O3 . 2.750(10) no
O5 O4 . 2.81(2) no
O5 O4 . 2.88(2) no
O5 O14 . 2.92(2) no
O5 O15 . 2.93(2) no
O5 O6 . 3.000(10) no
O5 O2 . 3.04(2) no
O5 O5 . 3.09(2) no
O5 Ti2 . 3.460(10) no
O6 Ti2 . 1.860(10) no
O6 Ti1 . 2.000(10) no
O6 Ti8 . 2.030(10) no
O6 O5 . 2.62(2) no
O6 O7 . 2.740(10) no
O6 O10 . 2.76(2) no
O6 O8 . 2.790(10) no
O6 O3 . 2.83(2) no
O6 O13 . 2.850(10) no
O6 O4 . 2.87(2) no
O6 O14 . 2.890(10) no
O6 O4 . 2.93(2) no
O6 O5 . 3.000(10) no
O6 O2 . 3.02(2) no
O6 O1 . 3.19(2) no
O6 Ti5 . 3.500(10) no
O6 Ti3 . 3.500(10) no
O7 Ti1 . 1.810(10) no
O7 Ti3 . 1.960(10) no
O7 O6 . 2.740(10) no
O7 Ba2 . 2.740(10) no
O7 O13 . 2.75(2) no
O7 O8 . 2.81(2) no
O7 O3 . 2.820(10) no
O7 Ba3 . 2.820(10) no
O7 O10 . 2.83(2) no
O7 O11 . 2.85(2) no
O7 O15 . 2.86(2) no
O7 O3 . 2.95(2) no
O7 O7 . 2.97(2) no
O7 O8 . 3.09(2) no
O7 Ti2 . 3.360(10) no
O8 Ti2 . 1.920(10) no
O8 Ti3 . 1.980(10) no
O8 Ti6 . 2.070(10) no
O8 O9 . 2.57(2) no
O8 O16 . 2.59(2) no
O8 O10 . 2.63(2) no
O8 O6 . 2.790(10) no
O8 O7 . 2.81(2) no
O8 O15 . 2.81(2) no
O8 O3 . 2.820(10) no
O8 Ba3 . 2.830(10) no
O8 O8 . 2.89(2) no
O8 O14 . 2.95(2) no
O8 O7 . 3.09(2) no
O8 O3 . 3.24(2) no
O8 Ti1 . 3.290(10) no
O8 Ti1 . 3.410(10) no
O9 Ti6 . 1.830(10) no
O9 Ti3 . 1.990(10) no
O9 O8 . 2.57(2) no
O9 Ba1 . 2.730(10) no
O9 O3 . 2.75(2) no
O9 O11 . 2.79(2) no
O9 O10 . 2.890(10) no
O9 Ba1 . 2.900(10) no
O9 O15 . 2.91(2) no
O9 O9 . 2.93(2) no
O9 O16 . 2.93(2) no
O9 O9 . 2.99(2) no
O10 Ti2 . 1.910(10) no
O10 Ti7 . 1.960(10) no
O10 Ti3 . 2.130(10) no
O10 O2 . 2.61(2) no
O10 O8 . 2.63(2) no
O10 O6 . 2.76(2) no
O10 O1 . 2.80(2) no
O10 O7 . 2.83(2) no
O10 O2 . 2.86(2) no
O10 Ba2 . 2.860(10) no
O10 O16 . 2.870(10) no
O10 O9 . 2.870(10) no
O10 O1 . 2.890(10) no
O10 O11 . 2.920(10) no
O10 Ba1 . 3.050(10) no
O10 Ti9 . 3.470(10) no
O11 Ti3 . 1.890(10) no
O11 Ti10 . 2.060(10) no
O11 O3 . 2.79(2) no
O11 O9 . 2.79(2) no
O11 O12 . 2.83(2) no
O11 Ba2 . 2.850(10) no
O11 O7 . 2.85(2) no
O11 O12 . 2.86(2) no
O11 O11 . 2.88(2) no
O11 O10 . 2.920(10) no
O11 O11 . 2.93(2) no
O11 Ba1 . 2.980(10) no
O11 Ba1 . 3.120(10) no
O11 Ba3 . 3.180(10) no
O12 Ti4 . 1.83(2) no
O12 Ti10 . 1.96(2) no
O12 O4 . 2.82(2) no
O12 O4 . 2.82(2) no
O12 O11 . 2.83(2) no
O12 O11 . 2.83(2) no
O12 O1 . 2.84(2) no
O12 O1 . 2.84(2) no
O12 O11 . 2.86(2) no
O12 O11 . 2.86(2) no
O12 Ba3 . 2.98(2) no
O12 Ba1 . 3.1460(10) no
O12 Ba1 . 3.1460(10) no
O12 Ba2 . 3.24(2) no
O13 Ti1 . 2.040(10) no
O13 Ti1 . 2.040(10) no
O13 Ti5 . 2.100(10) no
O13 O15 . 2.58(2) no
O13 Ti4 . 2.660(10) no
O13 O5 . 2.68(2) no
O13 O5 . 2.68(2) no
O13 O7 . 2.75(2) no
O13 O7 . 2.75(2) no
O13 Ba2 . 2.78(2) no
O13 O4 . 2.84(2) no
O13 O4 . 2.84(2) no
O13 O6 . 2.850(10) no
O13 O6 . 2.850(10) no
O13 O1 . 3.30(2) no
O13 O1 . 3.30(2) no
O14 Ti5 . 1.89(2) no
O14 Ti2 . 2.040(10) no
O14 Ti2 . 2.040(10) no
O14 O16 . 2.63(2) no
O14 Ba3 . 2.79(2) no
O14 O2 . 2.85(2) no
O14 O2 . 2.85(2) no
O14 O6 . 2.890(10) no
O14 O6 . 2.890(10) no
O14 O4 . 2.91(2) no
O14 O4 . 2.91(2) no
O14 O5 . 2.92(2) no
O14 O5 . 2.92(2) no
O14 O8 . 2.95(2) no
O14 O8 . 2.95(2) no
O14 Ti9 . 3.47(2) no
O14 Ti8 . 3.475(9) no
O14 Ti8 . 3.475(9) no
O15 Ti1 . 1.970(10) no
O15 Ti1 . 1.970(10) no
O15 Ti6 . 2.01(2) no
O15 O13 . 2.58(2) no
O15 O8 . 2.81(2) no
O15 O8 . 2.81(2) no
O15 O3 . 2.830(10) no
O15 O3 . 2.830(10) no
O15 O7 . 2.86(2) no
O15 O7 . 2.86(2) no
O15 O9 . 2.91(2) no
O15 O9 . 2.91(2) no
O15 O5 . 2.93(2) no
O15 O5 . 2.93(2) no
O15 Ti5 . 3.47(2) no
O16 Ti9 . 1.99(2) no
O16 Ti2 . 2.090(10) no
O16 Ti2 . 2.090(10) no
O16 Ti6 . 2.12(2) no
O16 O8 . 2.59(2) no
O16 O8 . 2.59(2) no
O16 O14 . 2.63(2) no
O16 O2 . 2.68(2) no
O16 O2 . 2.68(2) no
O16 O10 . 2.870(10) no
O16 O10 . 2.870(10) no
O16 O9 . 2.93(2) no
O16 O9 . 2.93(2) no
O16 O2 . 2.98(2) no
O16 O2 . 2.98(2) no
